data_7053027
loop_
_publ_author_name
'Hong, Xu-Jia'
'Wang, Ming-Fang'
'Jia, Hong-Yang'
'Li, Wei-Xing'
'Li, Jing'
'Liu, Yi-Ting'
'Jin, Hong-Guang'
'Cai, Yue-Peng'

_publ_section_title
;
 Assemblies of several supramolecular networks containing
 quinoline-2,3-dicarboxylic acid
;
_journal_issue 4
_journal_name_full 'New Journal of Chemistry'
_journal_page_first 933
_journal_paper_doi 10.1039/c3nj40783g
_journal_volume 37
_journal_year 2013
_chemical_formula_moiety 'C22 H16 N2 O10 Zn, C6 H6'
_chemical_formula_sum 'C28 H22 N2 O10 Zn'
_chemical_formula_weight 611.87
_chemical_name_systematic
;
?
;
_space_group_IT_number 15
_symmetry_cell_setting monoclinic
_symmetry_space_group_name_Hall '-C 2yc'
_symmetry_space_group_name_H-M 'C 1 2/c 1'
_atom_sites_solution_hydrogens geom
_atom_sites_solution_primary direct
_atom_sites_solution_secondary difmap
_audit_creation_method SHELXL-97
_cell_angle_alpha 90.00
_cell_angle_beta 107.440(2)
_cell_angle_gamma 90.00
_cell_formula_units_Z 4
_cell_length_a 17.912(4)
_cell_length_b 7.1061(15)
_cell_length_c 20.966(4)
_cell_measurement_reflns_used 1551
_cell_measurement_temperature 296(2)
_cell_measurement_theta_max 22.85
_cell_measurement_theta_min 2.63
_cell_volume 2546.0(9)
_computing_cell_refinement 'Bruker SAINT'
_computing_data_collection 'Bruker APEX2'
_computing_data_reduction 'Bruker SAINT'
_computing_molecular_graphics 'Bruker SHELXTL'
_computing_publication_material 'Bruker SHELXTL'
_computing_structure_refinement 'SHELXL-97 (Sheldrick, 2008)'
_computing_structure_solution 'SHELXS-97 (Sheldrick, 2008)'
_diffrn_ambient_temperature 296(2)
_diffrn_measured_fraction_theta_full 0.997
_diffrn_measured_fraction_theta_max 0.997
_diffrn_measurement_device_type 'Bruker APEX-II CCD'
_diffrn_measurement_method '\f and \w scans'
_diffrn_radiation_monochromator graphite
_diffrn_radiation_source 'fine-focus sealed tube'
_diffrn_radiation_type MoK\a
_diffrn_radiation_wavelength 0.71073
_diffrn_reflns_av_R_equivalents 0.0306
_diffrn_reflns_av_sigmaI/netI 0.0374
_diffrn_reflns_limit_h_max 21
_diffrn_reflns_limit_h_min -18
_diffrn_reflns_limit_k_max 6
_diffrn_reflns_limit_k_min -8
_diffrn_reflns_limit_l_max 25
_diffrn_reflns_limit_l_min -24
_diffrn_reflns_number 6252
_diffrn_reflns_theta_full 25.20
_diffrn_reflns_theta_max 25.20
_diffrn_reflns_theta_min 2.04
_exptl_absorpt_coefficient_mu 1.031
_exptl_absorpt_correction_T_max 0.857
_exptl_absorpt_correction_T_min 0.773
_exptl_absorpt_correction_type none
_exptl_crystal_colour colorless
_exptl_crystal_density_diffrn 1.596
_exptl_crystal_density_method 'not measured'
_exptl_crystal_description block
_exptl_crystal_F_000 1256.0
_exptl_crystal_size_max 0.25
_exptl_crystal_size_mid 0.21
_exptl_crystal_size_min 0.15
_refine_diff_density_max 0.687
_refine_diff_density_min -0.641
_refine_diff_density_rms 0.118
_refine_ls_extinction_method none
_refine_ls_goodness_of_fit_ref 1.127
_refine_ls_hydrogen_treatment constr
_refine_ls_matrix_type full
_refine_ls_number_parameters 189
_refine_ls_number_reflns 2300
_refine_ls_number_restraints 1
_refine_ls_restrained_S_all 1.127
_refine_ls_R_factor_all 0.0831
_refine_ls_R_factor_gt 0.0621
_refine_ls_shift/su_max 0.000
_refine_ls_shift/su_mean 0.000
_refine_ls_structure_factor_coef Fsqd
_refine_ls_weighting_details 'calc w=1/[\s^2^(Fo^2^)+(0.1077P)^2^+10.9015P] where P=(Fo^2^+2Fc^2^)/3'
_refine_ls_weighting_scheme calc
_refine_ls_wR_factor_gt 0.1918
_refine_ls_wR_factor_ref 0.2094
_reflns_number_gt 1694
_reflns_number_total 2300
_reflns_threshold_expression >2sigma(I)
_cod_data_source_file c3nj40783g.txt
_cod_data_source_block w201008162_0m
_cod_depositor_comments
;
The following automatic conversions were performed:

'_symmetry_cell_setting' value 'Monoclinic' changed to 'monoclinic'
according to /home/saulius/struct/CIF-dictionaries/cif_core.dic
dictionary named 'cif_core.dic' version 2.4.2 from 2011-04-26.

Automatic conversion script
Id: cif_fix_values 1891 2012-01-12 08:04:46Z andrius 
;
_cod_original_sg_symbol_H-M 'C2/c '
_cod_database_code 7053027

loop_
_symmetry_equiv_pos_as_xyz
'x, y, z'
'-x, y, -z+1/2'
'x+1/2, y+1/2, z'
'-x+1/2, y+1/2, -z+1/2'
'-x, -y, -z'
'x, -y, z-1/2'
'-x+1/2, -y+1/2, -z'
'x+1/2, -y+1/2, z-1/2'

loop_
_atom_site_label
_atom_site_type_symbol
_atom_site_fract_x
_atom_site_fract_y
_atom_site_fract_z
_atom_site_U_iso_or_equiv
_atom_site_adp_type
_atom_site_occupancy
_atom_site_symmetry_multiplicity
_atom_site_calc_flag
_atom_site_refinement_flags
Zn1 Zn 0.5000 0.5000 0.0000 0.0385(4) Uani 1 2 d S
O5 O 0.8781(2) 0.4880(6) 0.0025(2) 0.0444(11) Uani 1 1 d .
N1 N 0.6310(2) 0.5193(6) 0.0439(2) 0.0255(9) Uani 1 1 d .
C3 C 0.7535(3) 0.5030(7) 0.0181(2) 0.0266(11) Uani 1 1 d .
C2 C 0.6699(3) 0.4958(7) -0.0004(2) 0.0253(10) Uani 1 1 d .
C4 C 0.8078(3) 0.4790(7) -0.0252(3) 0.0338(12) Uani 1 1 d .
O4 O 0.7806(2) 0.4458(8) -0.0871(2) 0.0573(13) Uani 1 1 d .
H4 H 0.7331 0.4617 -0.0991 0.086 Uiso 1 1 calc R
C1 C 0.6155(3) 0.4562(8) -0.0700(2) 0.0317(12) Uani 1 1 d .
C11 C 0.6706(3) 0.5500(7) 0.1101(3) 0.0298(12) Uani 1 1 d .
C6 C 0.7533(3) 0.5595(8) 0.1322(3) 0.0321(11) Uani 1 1 d .
C5 C 0.7922(3) 0.5341(8) 0.0845(3) 0.0345(13) Uani 1 1 d .
H5 H 0.8466 0.5383 0.0981 0.041 Uiso 1 1 calc R
C10 C 0.6302(3) 0.5738(10) 0.1576(3) 0.0431(14) Uani 1 1 d .
H11 H 0.5758 0.5711 0.1441 0.052 Uiso 1 1 calc R
O2 O 0.6412(2) 0.4344(8) -0.11862(19) 0.0564(13) Uani 1 1 d .
O1 O 0.5444(2) 0.4464(6) -0.07681(17) 0.0373(9) Uani 1 1 d .
O3 O 0.4925(2) 0.7785(6) -0.0270(2) 0.0454(10) Uani 1 1 d .
H3A H 0.4731 0.8661 -0.0031 0.054 Uiso 1 1 calc R
H3B H 0.5084 0.8172 -0.0633 0.054 Uiso 1 1 calc R
C9 C 0.6705(3) 0.6007(10) 0.2233(3) 0.0482(16) Uani 1 1 d .
H9 H 0.6431 0.6124 0.2544 0.058 Uiso 1 1 calc R
C8 C 0.7520(3) 0.6110(10) 0.2447(3) 0.0475(16) Uani 1 1 d .
H8 H 0.7784 0.6318 0.2896 0.057 Uiso 1 1 calc R
C7 C 0.7924(3) 0.5910(10) 0.2004(3) 0.0451(15) Uani 1 1 d .
H7 H 0.8467 0.5979 0.2150 0.054 Uiso 1 1 calc R
C13 C 0.0020(4) 0.4747(13) 0.1945(4) 0.072(3) Uani 1 1 d D
H13 H 0.0032 0.4095 0.1563 0.086 Uiso 1 1 calc R
C15 C 0.0000 0.7583(15) 0.2500 0.064(3) Uani 1 2 d S
H15 H 0.0000 0.8892 0.2500 0.077 Uiso 1 2 calc SR
C14 C 0.0025(4) 0.6610(14) 0.1945(3) 0.067(2) Uani 1 1 d .
H14 H 0.0044 0.7260 0.1565 0.080 Uiso 1 1 calc R
C12 C 0.0000 0.3776(16) 0.2500 0.091(5) Uani 1 2 d SD
H12 H 0.0000 0.2468 0.2500 0.109 Uiso 1 2 calc SR

loop_
_atom_site_aniso_label
_atom_site_aniso_U_11
_atom_site_aniso_U_22
_atom_site_aniso_U_33
_atom_site_aniso_U_23
_atom_site_aniso_U_13
_atom_site_aniso_U_12
Zn1 0.0232(5) 0.0548(6) 0.0378(6) -0.0051(4) 0.0099(4) -0.0002(4)
O5 0.013(2) 0.067(3) 0.055(3) -0.007(2) 0.0128(17) -0.0029(16)
N1 0.0096(19) 0.040(2) 0.026(2) -0.0033(17) 0.0039(15) 0.0012(15)
C3 0.015(2) 0.034(3) 0.031(3) 0.002(2) 0.0069(19) 0.0016(19)
C2 0.016(2) 0.029(2) 0.030(3) 0.001(2) 0.0055(19) 0.0025(18)
C4 0.024(3) 0.038(3) 0.044(3) 0.001(2) 0.017(2) 0.000(2)
O4 0.025(2) 0.113(4) 0.039(2) -0.002(2) 0.0183(18) 0.003(2)
C1 0.019(3) 0.049(3) 0.025(3) -0.002(2) 0.004(2) 0.002(2)
C11 0.012(2) 0.043(3) 0.032(3) -0.001(2) 0.0026(19) 0.001(2)
C6 0.018(2) 0.045(3) 0.029(3) -0.001(2) 0.002(2) 0.000(2)
C5 0.011(2) 0.052(4) 0.038(3) -0.002(2) 0.003(2) -0.002(2)
C10 0.018(3) 0.079(4) 0.032(3) -0.011(3) 0.005(2) -0.002(3)
O2 0.024(2) 0.119(4) 0.026(2) -0.009(2) 0.0080(16) 0.000(2)
O1 0.0149(18) 0.070(3) 0.0267(18) -0.0108(17) 0.0056(14) 0.0014(16)
O3 0.034(2) 0.043(2) 0.065(3) -0.003(2) 0.0245(18) -0.0002(17)
C9 0.030(3) 0.083(5) 0.033(3) -0.009(3) 0.011(2) 0.003(3)
C8 0.034(3) 0.075(5) 0.025(3) -0.007(3) -0.003(2) 0.001(3)
C7 0.022(3) 0.075(4) 0.032(3) -0.008(3) -0.001(2) -0.005(3)
C13 0.033(4) 0.099(8) 0.075(5) -0.034(5) 0.003(4) 0.002(4)
C15 0.035(5) 0.051(6) 0.096(9) 0.000 0.004(5) 0.000
C14 0.030(3) 0.113(8) 0.050(4) 0.028(4) 0.002(3) 0.007(4)
C12 0.029(5) 0.049(7) 0.182(16) 0.000 0.014(7) 0.000

loop_
_atom_type_symbol
_atom_type_description
_atom_type_scat_dispersion_real
_atom_type_scat_dispersion_imag
_atom_type_scat_source
C C 0.0033 0.0016 'International Tables Vol C Tables 4.2.6.8 and 6.1.1.4'
H H 0.0000 0.0000 'International Tables Vol C Tables 4.2.6.8 and 6.1.1.4'
N N 0.0061 0.0033 'International Tables Vol C Tables 4.2.6.8 and 6.1.1.4'
O O 0.0106 0.0060 'International Tables Vol C Tables 4.2.6.8 and 6.1.1.4'
Cl Cl 0.1484 0.1585 'International Tables Vol C Tables 4.2.6.8 and 6.1.1.4'
Co Co 0.3494 0.9721 'International Tables Vol C Tables 4.2.6.8 and 6.1.1.4'
Zn Zn 0.2839 1.4301 'International Tables Vol C Tables 4.2.6.8 and 6.1.1.4'

loop_
_geom_angle_atom_site_label_1
_geom_angle_atom_site_label_2
_geom_angle_atom_site_label_3
_geom_angle
_geom_angle_site_symmetry_1
_geom_angle_site_symmetry_3
O1 Zn1 O1 180.00(15) 5_665 .
O1 Zn1 O3 88.34(16) 5_665 5_665
O1 Zn1 O3 91.66(16) . 5_665
O1 Zn1 O3 91.66(16) 5_665 .
O1 Zn1 O3 88.34(16) . .
O3 Zn1 O3 180.0(3) 5_665 .
O1 Zn1 N1 74.23(14) 5_665 5_665
O1 Zn1 N1 105.77(14) . 5_665
O3 Zn1 N1 91.62(14) 5_665 5_665
O3 Zn1 N1 88.38(14) . 5_665
O1 Zn1 N1 105.77(14) 5_665 .
O1 Zn1 N1 74.23(14) . .
O3 Zn1 N1 88.38(14) 5_665 .
O3 Zn1 N1 91.62(14) . .
N1 Zn1 N1 180.0(2) 5_665 .
C2 N1 C11 120.5(4) . .
C2 N1 Zn1 114.1(3) . .
C11 N1 Zn1 125.4(3) . .
C5 C3 C2 116.8(4) . .
C5 C3 C4 113.7(4) . .
C2 C3 C4 129.4(5) . .
N1 C2 C3 122.1(4) . .
N1 C2 C1 112.0(4) . .
C3 C2 C1 125.9(4) . .
O5 C4 O4 121.5(5) . .
O5 C4 C3 117.5(5) . .
O4 C4 C3 121.0(5) . .
C4 O4 H4 109.5 . .
O1 C1 O2 121.0(5) . .
O1 C1 C2 117.6(4) . .
O2 C1 C2 121.4(4) . .
N1 C11 C10 121.1(4) . .
N1 C11 C6 120.6(4) . .
C10 C11 C6 118.3(5) . .
C5 C6 C7 123.1(5) . .
C5 C6 C11 117.4(4) . .
C7 C6 C11 119.5(5) . .
C3 C5 C6 122.6(4) . .
C3 C5 H5 118.7 . .
C6 C5 H5 118.7 . .
C9 C10 C11 120.3(5) . .
C9 C10 H11 119.9 . .
C11 C10 H11 119.9 . .
C1 O1 Zn1 121.9(3) . .
Zn1 O3 H3A 120.0 . .
Zn1 O3 H3B 120.0 . .
H3A O3 H3B 120.0 . .
C10 C9 C8 121.2(5) . .
C10 C9 H9 119.4 . .
C8 C9 H9 119.4 . .
C7 C8 C9 120.0(5) . .
C7 C8 H8 120.0 . .
C9 C8 H8 120.0 . .
C8 C7 C6 120.8(5) . .
C8 C7 H7 119.6 . .
C6 C7 H7 119.6 . .
C14 C13 C12 120.5(8) . .
C14 C13 H13 119.8 . .
C12 C13 H13 119.8 . .
C14 C15 C14 119.2(10) . 2
C14 C15 H15 120.4 . .
C14 C15 H15 120.4 2 .
C13 C14 C15 120.3(8) . .
C13 C14 H14 119.9 . .
C15 C14 H14 119.9 . .
C13 C12 C13 119.2(11) 2 .
C13 C12 H12 120.4 2 .
C13 C12 H12 120.4 . .

loop_
_geom_bond_atom_site_label_1
_geom_bond_atom_site_label_2
_geom_bond_distance
_geom_bond_site_symmetry_2
Zn1 O1 2.034(3) 5_665
Zn1 O1 2.034(3) .
Zn1 O3 2.052(4) 5_665
Zn1 O3 2.052(4) .
Zn1 N1 2.254(4) 5_665
Zn1 N1 2.254(4) .
O5 C4 1.221(7) .
N1 C2 1.328(6) .
N1 C11 1.374(6) .
C3 C5 1.373(7) .
C3 C2 1.430(7) .
C3 C4 1.526(7) .
C2 C1 1.518(7) .
C4 O4 1.264(7) .
O4 H4 0.8200 .
C1 O1 1.241(6) .
C1 O2 1.248(6) .
C11 C10 1.404(7) .
C11 C6 1.416(7) .
C6 C5 1.392(7) .
C6 C7 1.409(7) .
C5 H5 0.9300 .
C10 C9 1.364(8) .
C10 H11 0.9300 .
O3 H3A 0.9300 .
O3 H3B 0.9300 .
C9 C8 1.394(8) .
C9 H9 0.9300 .
C8 C7 1.346(8) .
C8 H8 0.9300 .
C7 H7 0.9300 .
C13 C14 1.324(12) .
C13 C12 1.363(10) .
C13 H13 0.9300 .
C15 C14 1.366(10) .
C15 C14 1.366(10) 2
C15 H15 0.9300 .
C14 H14 0.9300 .
C12 C13 1.363(10) 2
C12 H12 0.9300 .
